data_1511617
loop_
_publ_author_name
'Reynolds, T.A.'
'Peterson, G.A.'
'Keszler, D.A.'

_publ_section_title
;
 Stoichiometric, trigonal huntite borate Ce Sc3 (B O3)4
;
_journal_name_full 'International Journal of Inorganic Materials'
_journal_page_first 101
_journal_page_last 106
_journal_paper_doi 10.1016/S1466-6049(00)00011-8
_journal_volume 2
_journal_year 2000
_chemical_formula_sum 'B4 Ce O12 Sc3'
_chemical_name_systematic 'Ce Sc3 (B O3)4'
_space_group_IT_number 155
_symmetry_space_group_name_Hall 'R 3 2"'
_symmetry_space_group_name_H-M 'R 3 2 :H'
_cell_angle_alpha 90
_cell_angle_beta 90
_cell_angle_gamma 120
_cell_formula_units_Z 3
_cell_length_a 9.796
_cell_length_b 9.796
_cell_length_c 7.96
_cell_volume 661.517
_citation_journal_id_ASTM IJIMCR
_cod_data_source_file boron4-x_27.cif
_cod_data_source_block B4Ce1O12Sc3
_cod_original_cell_volume 661.5173
_cod_original_formula_sum 'B4 Ce1 O12 Sc3'
_cod_database_code 1511617

loop_
_symmetry_equiv_pos_as_xyz
x,y,z
-y,x-y,z
-x+y,-x,z
y,x,-z
-x,-x+y,-z
x-y,-y,-z
x+2/3,y+1/3,z+1/3
-y+2/3,x-y+1/3,z+1/3
-x+y+2/3,-x+1/3,z+1/3
y+2/3,x+1/3,-z+1/3
-x+2/3,-x+y+1/3,-z+1/3
x-y+2/3,-y+1/3,-z+1/3
x+1/3,y+2/3,z+2/3
-y+1/3,x-y+2/3,z+2/3
-x+y+1/3,-x+2/3,z+2/3
y+1/3,x+2/3,-z+2/3
-x+1/3,-x+y+2/3,-z+2/3
x-y+1/3,-y+2/3,-z+2/3

loop_
_atom_site_label
_atom_site_type_symbol
_atom_site_fract_x
_atom_site_fract_y
_atom_site_fract_z
_atom_site_occupancy
_atom_site_U_iso_or_equiv
B1 B+3 0 0.5494 0.5 1 0.0
O1 O-2 0.8086 0.0201 0.8187 1 0.0
Ce1 Ce+3 0 0 0 1 0.0
O3 O-2 0 0.1408 0.5 1 0.0
Sc1 Sc+3 0.11863 0.3333 0.3333 1 0.0
O2 O-2 0 0.4097 0.5 1 0.0
B2 B+3 0 0 0.5 1 0.0
